data_7212362
loop_
_publ_author_name
'Raihan, Mustafa J.'
'Kavala, Veerababurao'
'Kuo, Chun-Wei'
'Raju, B. Rama'
'Yao, Ching-Fa'

_publ_section_title
;
 &#x2018;On-water&#x2019; synthesis of chromeno-isoxazoles mediated by
 [hydroxy(tosyloxy)iodo]benzene (HTIB)
;
_journal_issue 6
_journal_name_full 'Green Chemistry'
_journal_page_first 1090
_journal_paper_doi 10.1039/b926085d
_journal_volume 12
_journal_year 2010
_chemical_formula_moiety 'C20 H15 N O2'
_chemical_formula_sum 'C20 H15 N O2'
_chemical_formula_weight 301.33
_chemical_name_systematic
;
?
;
_space_group_IT_number 15
_symmetry_cell_setting monoclinic
_symmetry_space_group_name_Hall '-C 2yc'
_symmetry_space_group_name_H-M 'C 1 2/c 1'
_atom_sites_solution_hydrogens geom
_atom_sites_solution_primary direct
_atom_sites_solution_secondary difmap
_audit_creation_method SHELXL-97
_cell_angle_alpha 90.00
_cell_angle_beta 124.7510(10)
_cell_angle_gamma 90.00
_cell_formula_units_Z 8
_cell_length_a 22.0450(3)
_cell_length_b 9.2680(2)
_cell_length_c 17.8038(4)
_cell_measurement_reflns_used 7801
_cell_measurement_temperature 293(2)
_cell_measurement_theta_max 25.028
_cell_measurement_theta_min 2.037
_cell_volume 2988.74(11)
_computing_cell_refinement 'HKL Scalepack (Otwinowski & Minor 1997)'
_computing_data_collection 'Collect (Nonius BV, 1997-2000)'
_computing_data_reduction 'HKL Denzo and Scalepack'
_computing_molecular_graphics 'Ortep-3 for Windows (Farrugia, 1997)'
_computing_publication_material 'WinGX publication routines (Farrugia, 1999)'
_computing_structure_refinement 'SHELXL-97 (Sheldrick, 1997)'
_computing_structure_solution 'SHELXS-86 (Sheldrick, 1986)'
_diffrn_ambient_temperature 293(2)
_diffrn_detector_area_resol_mean 9
_diffrn_measured_fraction_theta_full 0.999
_diffrn_measured_fraction_theta_max 0.999
_diffrn_measurement_device_type KappaCCD
_diffrn_measurement_method 'CCD rotation images, thick slices'
_diffrn_radiation_monochromator graphite
_diffrn_radiation_source 'fine-focus sealed tube'
_diffrn_radiation_type MoK\a
_diffrn_radiation_wavelength 0.71073
_diffrn_reflns_av_R_equivalents 0.0508
_diffrn_reflns_av_sigmaI/netI 0.0363
_diffrn_reflns_limit_h_max 24
_diffrn_reflns_limit_h_min -26
_diffrn_reflns_limit_k_max 10
_diffrn_reflns_limit_k_min -11
_diffrn_reflns_limit_l_max 21
_diffrn_reflns_limit_l_min -18
_diffrn_reflns_number 12770
_diffrn_reflns_theta_full 25.02
_diffrn_reflns_theta_max 25.02
_diffrn_reflns_theta_min 2.25
_exptl_absorpt_coefficient_mu 0.087
_exptl_absorpt_correction_T_max 1.0842
_exptl_absorpt_correction_T_min 0.797
_exptl_absorpt_correction_type multi-scan
_exptl_absorpt_process_details
;
?
;
_exptl_crystal_colour colorless
_exptl_crystal_density_diffrn 1.339
_exptl_crystal_density_method 'not measured'
_exptl_crystal_description prism
_exptl_crystal_F_000 1264
_exptl_crystal_size_max 0.26
_exptl_crystal_size_mid 0.22
_exptl_crystal_size_min 0.15
_refine_diff_density_max 0.392
_refine_diff_density_min -0.354
_refine_diff_density_rms 0.152
_refine_ls_extinction_method none
_refine_ls_goodness_of_fit_ref 1.045
_refine_ls_hydrogen_treatment fixed
_refine_ls_matrix_type full
_refine_ls_number_parameters 208
_refine_ls_number_reflns 2632
_refine_ls_number_restraints 0
_refine_ls_restrained_S_all 1.045
_refine_ls_R_factor_all 0.0724
_refine_ls_R_factor_gt 0.0411
_refine_ls_shift/su_max 0.000
_refine_ls_shift/su_mean 0.000
_refine_ls_structure_factor_coef Fsqd
_refine_ls_weighting_details 'calc w=1/[\s^2^(Fo^2^)+(0.0845P)^2^+0.0000P] where P=(Fo^2^+2Fc^2^)/3'
_refine_ls_weighting_scheme calc
_refine_ls_wR_factor_gt 0.1091
_refine_ls_wR_factor_ref 0.1357
_reflns_number_gt 1848
_reflns_number_total 2632
_reflns_threshold_expression >2sigma(I)
_cod_data_source_file b926085d.txt
_cod_data_source_block 9972
_cod_original_cell_volume 2988.74(10)
_cod_original_sg_symbol_H-M 'C 2/c'
_cod_database_code 7212362

loop_
_symmetry_equiv_pos_as_xyz
'x, y, z'
'-x, y, -z+1/2'
'x+1/2, y+1/2, z'
'-x+1/2, y+1/2, -z+1/2'
'-x, -y, -z'
'x, -y, z-1/2'
'-x+1/2, -y+1/2, -z'
'x+1/2, -y+1/2, z-1/2'

loop_
_atom_site_label
_atom_site_type_symbol
_atom_site_fract_x
_atom_site_fract_y
_atom_site_fract_z
_atom_site_U_iso_or_equiv
_atom_site_adp_type
_atom_site_occupancy
_atom_site_symmetry_multiplicity
_atom_site_calc_flag
_atom_site_refinement_flags
O1 O 0.40498(7) -0.14201(12) 0.04257(8) 0.0649(4) Uani 1 1 d .
O2 O 0.15926(7) -0.03670(13) -0.16236(9) 0.0633(4) Uani 1 1 d .
N1 N 0.35436(8) -0.25270(14) -0.01474(10) 0.0582(4) Uani 1 1 d .
C1 C 0.29210(9) -0.19277(18) -0.07302(10) 0.0451(4) Uani 1 1 d .
C2 C 0.22331(9) -0.26326(17) -0.14219(10) 0.0444(4) Uani 1 1 d .
C3 C 0.21673(9) -0.41013(18) -0.17248(10) 0.0458(4) Uani 1 1 d .
C4 C 0.27774(11) -0.50355(18) -0.13872(12) 0.0542(5) Uani 1 1 d .
H4 H 0.3250 -0.4703 -0.0945 0.065 Uiso 1 1 calc R
C5 C 0.26839(12) -0.6415(2) -0.16995(13) 0.0642(6) Uani 1 1 d .
H5 H 0.3094 -0.7008 -0.1469 0.077 Uiso 1 1 calc R
C6 C 0.19842(13) -0.6953(2) -0.23590(13) 0.0688(6) Uani 1 1 d .
H6 H 0.1928 -0.7901 -0.2560 0.083 Uiso 1 1 calc R
C7 C 0.13851(12) -0.6085(2) -0.27062(12) 0.0638(6) Uani 1 1 d .
H7 H 0.0919 -0.6446 -0.3147 0.077 Uiso 1 1 calc R
C8 C 0.14574(10) -0.46468(19) -0.24112(11) 0.0518(5) Uani 1 1 d .
C9 C 0.08364(11) -0.3730(2) -0.27857(12) 0.0628(5) Uani 1 1 d .
H9 H 0.0371 -0.4089 -0.3230 0.075 Uiso 1 1 calc R
C10 C 0.09037(10) -0.2348(2) -0.25144(12) 0.0632(6) Uani 1 1 d .
H10 H 0.0488 -0.1761 -0.2780 0.076 Uiso 1 1 calc R
C11 C 0.16009(10) -0.17914(19) -0.18305(11) 0.0511(5) Uani 1 1 d .
C12 C 0.22157(10) 0.01464(19) -0.07646(13) 0.0588(5) Uani 1 1 d .
H12A H 0.2196 -0.0233 -0.0271 0.071 Uiso 1 1 calc R
H12B H 0.2199 0.1191 -0.0747 0.071 Uiso 1 1 calc R
C13 C 0.29260(9) -0.03191(17) -0.06337(11) 0.0476(5) Uani 1 1 d .
H13 H 0.2977 0.0150 -0.1088 0.057 Uiso 1 1 calc R
C14 C 0.36275(10) -0.01290(17) 0.03130(12) 0.0533(5) Uani 1 1 d .
H14 H 0.3504 -0.0149 0.0762 0.064 Uiso 1 1 calc R
C15 C 0.40791(9) 0.11947(17) 0.04721(11) 0.0462(4) Uani 1 1 d .
C16 C 0.41602(10) 0.22515(19) 0.10704(12) 0.0610(5) Uani 1 1 d .
H16 H 0.3953 0.2121 0.1397 0.073 Uiso 1 1 calc R
C17 C 0.45441(13) 0.3494(2) 0.11862(15) 0.0735(6) Uani 1 1 d .
H17 H 0.4590 0.4202 0.1585 0.088 Uiso 1 1 calc R
C18 C 0.48600(12) 0.36968(19) 0.07203(14) 0.0671(6) Uani 1 1 d .
H18 H 0.5120 0.4540 0.0803 0.080 Uiso 1 1 calc R
C19 C 0.47926(11) 0.26527(19) 0.01286(13) 0.0610(5) Uani 1 1 d .
H19 H 0.5011 0.2782 -0.0185 0.073 Uiso 1 1 calc R
C20 C 0.44006(10) 0.14164(18) 0.00027(11) 0.0535(5) Uani 1 1 d .
H20 H 0.4350 0.0718 -0.0404 0.064 Uiso 1 1 calc R

loop_
_atom_site_aniso_label
_atom_site_aniso_U_11
_atom_site_aniso_U_22
_atom_site_aniso_U_33
_atom_site_aniso_U_23
_atom_site_aniso_U_13
_atom_site_aniso_U_12
O1 0.0431(8) 0.0539(8) 0.0646(8) 0.0013(6) 0.0111(7) -0.0015(6)
O2 0.0457(8) 0.0660(8) 0.0668(8) 0.0024(6) 0.0253(7) 0.0131(6)
N1 0.0419(9) 0.0538(9) 0.0580(9) 0.0020(7) 0.0160(8) -0.0034(7)
C1 0.0376(10) 0.0512(10) 0.0458(10) 0.0061(7) 0.0233(9) 0.0036(8)
C2 0.0357(10) 0.0553(10) 0.0411(9) 0.0057(7) 0.0212(8) 0.0022(8)
C3 0.0449(11) 0.0548(10) 0.0395(9) 0.0043(7) 0.0251(8) -0.0019(8)
C4 0.0530(12) 0.0539(11) 0.0511(10) 0.0030(8) 0.0269(10) 0.0016(9)
C5 0.0720(15) 0.0576(12) 0.0642(12) 0.0025(9) 0.0396(12) 0.0052(10)
C6 0.0917(18) 0.0584(12) 0.0622(13) -0.0076(10) 0.0473(13) -0.0105(12)
C7 0.0668(14) 0.0739(14) 0.0483(11) -0.0106(9) 0.0314(11) -0.0184(11)
C8 0.0491(12) 0.0668(12) 0.0388(9) 0.0011(8) 0.0245(9) -0.0044(9)
C9 0.0428(12) 0.0870(15) 0.0451(10) -0.0060(10) 0.0171(9) -0.0092(10)
C10 0.0365(12) 0.0897(15) 0.0517(11) 0.0073(10) 0.0184(10) 0.0104(10)
C11 0.0461(11) 0.0584(11) 0.0483(10) 0.0061(8) 0.0265(9) 0.0059(9)
C12 0.0523(12) 0.0604(12) 0.0629(12) -0.0032(9) 0.0323(10) 0.0052(9)
C13 0.0436(11) 0.0505(10) 0.0471(10) 0.0033(7) 0.0250(9) 0.0013(8)
C14 0.0513(12) 0.0587(11) 0.0489(11) 0.0014(8) 0.0280(10) -0.0021(9)
C15 0.0420(10) 0.0524(10) 0.0414(9) 0.0009(7) 0.0221(8) 0.0018(8)
C16 0.0704(14) 0.0637(13) 0.0638(12) -0.0032(9) 0.0471(11) 0.0023(10)
C17 0.0959(18) 0.0568(13) 0.0776(14) -0.0151(10) 0.0552(14) -0.0071(11)
C18 0.0718(15) 0.0514(11) 0.0739(13) 0.0034(10) 0.0391(12) -0.0050(10)
C19 0.0638(13) 0.0626(12) 0.0639(12) 0.0088(9) 0.0406(11) 0.0001(10)
C20 0.0573(12) 0.0560(11) 0.0473(10) -0.0017(8) 0.0299(10) 0.0008(9)

loop_
_atom_type_symbol
_atom_type_description
_atom_type_scat_dispersion_real
_atom_type_scat_dispersion_imag
_atom_type_scat_source
C C 0.0033 0.0016 'International Tables Vol C Tables 4.2.6.8 and 6.1.1.4'
H H 0.0000 0.0000 'International Tables Vol C Tables 4.2.6.8 and 6.1.1.4'
N N 0.0061 0.0033 'International Tables Vol C Tables 4.2.6.8 and 6.1.1.4'
O O 0.0106 0.0060 'International Tables Vol C Tables 4.2.6.8 and 6.1.1.4'

loop_
_geom_angle_atom_site_label_1
_geom_angle_atom_site_label_2
_geom_angle_atom_site_label_3
_geom_angle
N1 O1 C14 108.27(12)
C11 O2 C12 116.99(13)
C1 N1 O1 107.87(13)
N1 C1 C2 127.52(16)
N1 C1 C13 113.78(14)
C2 C1 C13 118.66(14)
C11 C2 C3 118.56(15)
C11 C2 C1 116.28(16)
C3 C2 C1 125.13(15)
C4 C3 C8 117.55(16)
C4 C3 C2 123.44(16)
C8 C3 C2 119.00(16)
C5 C4 C3 121.02(18)
C5 C4 H4 119.5
C3 C4 H4 119.5
C4 C5 C6 121.1(2)
C4 C5 H5 119.4
C6 C5 H5 119.4
C7 C6 C5 119.60(19)
C7 C6 H6 120.2
C5 C6 H6 120.2
C6 C7 C8 121.15(19)
C6 C7 H7 119.4
C8 C7 H7 119.4
C7 C8 C9 121.31(18)
C7 C8 C3 119.53(18)
C9 C8 C3 119.16(17)
C10 C9 C8 121.55(17)
C10 C9 H9 119.2
C8 C9 H9 119.2
C9 C10 C11 120.13(18)
C9 C10 H10 119.9
C11 C10 H10 119.9
O2 C11 C2 124.23(16)
O2 C11 C10 114.20(16)
C2 C11 C10 121.57(17)
O2 C12 C13 110.41(14)
O2 C12 H12A 109.6
C13 C12 H12A 109.6
O2 C12 H12B 109.6
C13 C12 H12B 109.6
H12A C12 H12B 108.1
C1 C13 C12 109.11(14)
C1 C13 C14 100.33(13)
C12 C13 C14 116.77(15)
C1 C13 H13 110.1
C12 C13 H13 110.1
C14 C13 H13 110.1
O1 C14 C15 110.00(14)
O1 C14 C13 102.98(12)
C15 C14 C13 116.86(14)
O1 C14 H14 108.9
C15 C14 H14 108.9
C13 C14 H14 108.9
C20 C15 C16 118.31(16)
C20 C15 C14 121.30(14)
C16 C15 C14 120.34(16)
C17 C16 C15 120.52(17)
C17 C16 H16 119.7
C15 C16 H16 119.7
C18 C17 C16 120.55(17)
C18 C17 H17 119.7
C16 C17 H17 119.7
C17 C18 C19 119.89(18)
C17 C18 H18 120.1
C19 C18 H18 120.1
C18 C19 C20 119.68(18)
C18 C19 H19 120.2
C20 C19 H19 120.2
C19 C20 C15 121.04(16)
C19 C20 H20 119.5
C15 C20 H20 119.5

loop_
_geom_bond_atom_site_label_1
_geom_bond_atom_site_label_2
_geom_bond_distance
O1 N1 1.4286(17)
O1 C14 1.458(2)
O2 C11 1.373(2)
O2 C12 1.434(2)
N1 C1 1.2826(19)
C1 C2 1.454(2)
C1 C13 1.500(2)
C2 C11 1.387(2)
C2 C3 1.441(2)
C3 C4 1.414(2)
C3 C8 1.420(2)
C4 C5 1.363(2)
C4 H4 0.9300
C5 C6 1.393(3)
C5 H5 0.9300
C6 C7 1.358(3)
C6 H6 0.9300
C7 C8 1.408(3)
C7 H7 0.9300
C8 C9 1.414(2)
C9 C10 1.347(3)
C9 H9 0.9300
C10 C11 1.406(2)
C10 H10 0.9300
C12 C13 1.509(2)
C12 H12A 0.9700
C12 H12B 0.9700
C13 C14 1.514(2)
C13 H13 0.9800
C14 C15 1.502(2)
C14 H14 0.9800
C15 C20 1.385(2)
C15 C16 1.382(2)
C16 C17 1.373(2)
C16 H16 0.9300
C17 C18 1.366(3)
C17 H17 0.9300
C18 C19 1.375(3)
C18 H18 0.9300
C19 C20 1.374(2)
C19 H19 0.9300
C20 H20 0.9300
